data_7120695
loop_
_publ_author_name
'Robert, Antoine'
'Dechambenoit, Pierre'
'Hillard, Elizabeth A.'
'Bock, Harald'
'Durola, Fabien'

_publ_section_title
;
 Non-Planar Oligoarylene Macrocycles from Biphenyl
;
_journal_name_full 'Chem. Commun.'
_journal_paper_doi 10.1039/C7CC06798D
_journal_year 2017
_chemical_formula_moiety 'C80 H64 O16, C H Cl3, C H4 O'
_chemical_formula_sum 'C82 H69 Cl3 O17'
_chemical_formula_weight 1432.72
_chemical_name_common tetra-3,6-phenanthrylene-octacarboxylate
_space_group_crystal_system triclinic
_space_group_IT_number 2
_space_group_name_Hall '-P 1'
_space_group_name_H-M_alt 'P -1'
_symmetry_space_group_name_Hall '-P 1'
_symmetry_space_group_name_H-M 'P -1'
_atom_sites_solution_hydrogens geom
_audit_creation_method SHELXL-2014/7
_audit_update_record
;
2017-06-16 deposited with the CCDC.
2017-09-21 downloaded from the CCDC.
;
_cell_angle_alpha 111.079(8)
_cell_angle_beta 92.542(6)
_cell_angle_gamma 114.545(5)
_cell_formula_units_Z 2
_cell_length_a 14.0409(16)
_cell_length_b 15.132(2)
_cell_length_c 19.481(2)
_cell_measurement_reflns_used 9626
_cell_measurement_temperature 120(2)
_cell_measurement_theta_max 23.30
_cell_measurement_theta_min 2.20
_cell_volume 3420.3(8)
_computing_cell_refinement 'Bruker SAINT'
_computing_data_collection 'Bruker APEX2'
_computing_data_reduction 'Bruker SAINT'
_computing_structure_refinement 'SHELXL-2014/7 (Sheldrick, 2014)'
_computing_structure_solution 'SHELXS (Sheldrick, 2014)'
_diffrn_ambient_temperature 120(2)
_diffrn_measured_fraction_theta_full 0.955
_diffrn_measured_fraction_theta_max 0.955
_diffrn_measurement_device_type 'Bruker APEX-II Quasar'
_diffrn_measurement_method 'phi and omega scans'
_diffrn_radiation_type MoK\a
_diffrn_radiation_wavelength 0.71073
_diffrn_reflns_av_R_equivalents 0.0977
_diffrn_reflns_av_unetI/netI 0.0400
_diffrn_reflns_Laue_measured_fraction_full 0.955
_diffrn_reflns_Laue_measured_fraction_max 0.955
_diffrn_reflns_limit_h_max 15
_diffrn_reflns_limit_h_min -15
_diffrn_reflns_limit_k_max 16
_diffrn_reflns_limit_k_min -16
_diffrn_reflns_limit_l_max 21
_diffrn_reflns_limit_l_min -21
_diffrn_reflns_number 223838
_diffrn_reflns_point_group_measured_fraction_full 0.955
_diffrn_reflns_point_group_measured_fraction_max 0.955
_diffrn_reflns_theta_full 23.779
_diffrn_reflns_theta_max 23.779
_diffrn_reflns_theta_min 1.151
_diffrn_source 'Incoatec microfocus sealed tube'
_exptl_absorpt_coefficient_mu 0.209
_exptl_absorpt_correction_T_max 0.7453
_exptl_absorpt_correction_T_min 0.6419
_exptl_absorpt_correction_type multi-scan
_exptl_absorpt_process_details SADABS
_exptl_crystal_colour colourless
_exptl_crystal_density_diffrn 1.391
_exptl_crystal_density_meas ?
_exptl_crystal_description shunk
_exptl_crystal_F_000 1496
_exptl_crystal_size_max 0.450
_exptl_crystal_size_mid 0.200
_exptl_crystal_size_min 0.080
_refine_diff_density_max 0.773
_refine_diff_density_min -1.136
_refine_diff_density_rms 0.129
_refine_ls_extinction_method none
_refine_ls_goodness_of_fit_ref 1.152
_refine_ls_hydrogen_treatment riding
_refine_ls_matrix_type full
_refine_ls_number_parameters 929
_refine_ls_number_reflns 9984
_refine_ls_number_restraints 0
_refine_ls_restrained_S_all 1.152
_refine_ls_R_factor_all 0.1424
_refine_ls_R_factor_gt 0.1237
_refine_ls_shift/su_max 0.013
_refine_ls_shift/su_mean 0.000
_refine_ls_structure_factor_coef Fsqd
_refine_ls_weighting_details 'w=1/[\s^2^(Fo^2^)+(0.1063P)^2^+55.2437P] where P=(Fo^2^+2Fc^2^)/3'
_refine_ls_weighting_scheme calc
_refine_ls_wR_factor_gt 0.3599
_refine_ls_wR_factor_ref 0.3713
_reflns_Friedel_coverage 0.000
_reflns_number_gt 8100
_reflns_number_total 9984
_reflns_threshold_expression 'I > 2\s(I)'
_cod_data_source_file c7cc06798d2.cif
_cod_data_source_block compound_11
_cod_depositor_comments
;
The following automatic conversions were performed:

'_exptl_crystal_density_meas' value 'not measured' was changed to '?'
- the value is perceived as not measured.

Automatic conversion script
Id: cif_fix_values 4973 2017-02-22 13:04:09Z antanas 
;
_cod_database_code 7120695
_shelx_shelxl_version_number 2014/7
_shelx_space_group_comment
;
The symmetry employed for this shelxl refinement is uniquely defined
by the following loop, which should always be used as a source of
symmetry information in preference to the above space-group names.
They are only intended as comments.
;
_shelx_estimated_absorpt_t_min 0.912
_shelx_estimated_absorpt_t_max 0.983

loop_
_space_group_symop_operation_xyz
'x, y, z'
'-x, -y, -z'

loop_
_atom_site_label
_atom_site_type_symbol
_atom_site_fract_x
_atom_site_fract_y
_atom_site_fract_z
_atom_site_U_iso_or_equiv
_atom_site_adp_type
_atom_site_occupancy
_atom_site_site_symmetry_order
_atom_site_calc_flag
_atom_site_refinement_flags_posn
_atom_site_refinement_flags_adp
C81 C 0.6406(15) 0.7625(17) 0.201(2) 0.182(15) Uani 1 1 d . .
H81 H 0.6174 0.7603 0.2489 0.219 Uiso 1 1 calc R U
C5 C 0.0484(6) 0.1219(6) 0.6367(5) 0.0192(18) Uani 1 1 d . .
C25 C 0.3839(7) -0.0889(7) 0.5301(5) 0.0225(19) Uani 1 1 d . .
C21 C 0.2788(7) -0.0151(7) 0.4892(5) 0.025(2) Uani 1 1 d . .
C1 C -0.0262(6) 0.0601(6) 0.7311(5) 0.0183(18) Uani 1 1 d . .
C15 C 0.1117(6) 0.1741(7) 0.5338(5) 0.0214(19) Uani 1 1 d . .
C20 C 0.2215(7) 0.0500(7) 0.5058(5) 0.0224(19) Uani 1 1 d . .
C7 C 0.0128(6) 0.2549(6) 0.6114(5) 0.0210(19) Uani 1 1 d . .
C18 C 0.1069(6) 0.1142(6) 0.5763(5) 0.0197(18) Uani 1 1 d . .
C2 C -0.0565(7) 0.1424(7) 0.7561(5) 0.0237(19) Uani 1 1 d . .
H2 H -0.0900 0.1512 0.7977 0.028 Uiso 1 1 calc R U
C4 C 0.0271(6) 0.0519(6) 0.6738(5) 0.0190(18) Uani 1 1 d . .
H4 H 0.0505 -0.0014 0.6584 0.023 Uiso 1 1 calc R U
C17 C 0.2239(7) 0.1106(8) 0.4642(5) 0.028(2) Uani 1 1 d . .
H17 H 0.2633 0.1090 0.4257 0.034 Uiso 1 1 calc R U
C11 C 0.0571(7) 0.2393(7) 0.5503(5) 0.0218(19) Uani 1 1 d . .
C24 C 0.3314(7) -0.0250(7) 0.5458(5) 0.0218(19) Uani 1 1 d . .
H24 H 0.3319 0.0126 0.5969 0.026 Uiso 1 1 calc R U
C19 C 0.1619(7) 0.0526(7) 0.5605(5) 0.0216(19) Uani 1 1 d . .
H19 H 0.1581 0.0113 0.5883 0.026 Uiso 1 1 calc R U
C6 C 0.0100(6) 0.1981(6) 0.6586(5) 0.0191(18) Uani 1 1 d . .
C23 C 0.3286(7) -0.1337(7) 0.3965(5) 0.029(2) Uani 1 1 d . .
H23 H 0.3270 -0.1712 0.3451 0.035 Uiso 1 1 calc R U
C16 C 0.1719(7) 0.1707(7) 0.4777(5) 0.025(2) Uani 1 1 d . .
H16 H 0.1759 0.2110 0.4492 0.030 Uiso 1 1 calc R U
C22 C 0.2809(7) -0.0692(8) 0.4135(5) 0.029(2) Uani 1 1 d . .
H22 H 0.2486 -0.0603 0.3742 0.035 Uiso 1 1 calc R U
C3 C -0.0378(7) 0.2095(7) 0.7209(5) 0.025(2) Uani 1 1 d . .
H3 H -0.0576 0.2653 0.7390 0.030 Uiso 1 1 calc R U
C26 C 0.3807(7) -0.1465(7) 0.4533(5) 0.025(2) Uani 1 1 d . .
C29 C 0.3167(9) -0.4280(8) 0.2399(6) 0.042(3) Uani 1 1 d . .
H29A H 0.2742 -0.5059 0.2244 0.050 Uiso 1 1 calc R U
H29B H 0.3848 -0.4146 0.2229 0.050 Uiso 1 1 calc R U
C30 C 0.2543(9) -0.3895(9) 0.2031(6) 0.045(3) Uani 1 1 d . .
H30A H 0.1892 -0.3986 0.2224 0.067 Uiso 1 1 calc R U
H30B H 0.2343 -0.4312 0.1482 0.067 Uiso 1 1 calc R U
H30C H 0.2991 -0.3138 0.2148 0.067 Uiso 1 1 calc R U
C74 C -0.5254(9) -0.3926(9) 0.9441(7) 0.048(3) Uani 1 1 d . .
H74A H -0.4912 -0.4197 0.9707 0.072 Uiso 1 1 calc R U
H74B H -0.6036 -0.4371 0.9309 0.072 Uiso 1 1 calc R U
H74C H -0.5075 -0.3187 0.9769 0.072 Uiso 1 1 calc R U
O17 O 0.6630(11) 0.6412(10) 0.5953(8) 0.106(4) Uani 1 1 d . .
H17A H 0.6048 0.5913 0.5654 0.159 Uiso 1 1 calc R U
C82 C 0.7267(16) 0.5977(14) 0.6151(11) 0.100(6) Uani 1 1 d . .
H82A H 0.7549 0.5694 0.5719 0.150 Uiso 1 1 calc R U
H82B H 0.6825 0.5400 0.6292 0.150 Uiso 1 1 calc R U
H82C H 0.7867 0.6538 0.6579 0.150 Uiso 1 1 calc R U
Cl2 Cl 0.7063(3) 0.8999(3) 0.2244(2) 0.0773(11) Uani 1 1 d . .
Cl1 Cl 0.7262(3) 0.7087(3) 0.1947(2) 0.0761(11) Uani 1 1 d . .
Cl3 Cl 0.5244(3) 0.6942(4) 0.1381(2) 0.0989(15) Uani 1 1 d . .
O14 O 0.8757(5) 0.3077(5) 1.1198(3) 0.0275(14) Uani 1 1 d . .
O6 O -0.0928(5) 0.3174(5) 0.5671(3) 0.0272(14) Uani 1 1 d . .
O13 O 0.8795(5) 0.3786(5) 1.0362(4) 0.0399(17) Uani 1 1 d . .
O2 O -0.2149(5) -0.3783(5) 0.9513(4) 0.0325(15) Uani 1 1 d . .
O16 O 0.7230(5) 0.3661(5) 1.2068(3) 0.0301(15) Uani 1 1 d . .
O4 O -0.3731(5) -0.3182(5) 0.8967(4) 0.0307(15) Uani 1 1 d . .
O10 O 0.3400(5) -0.3733(5) 0.3211(4) 0.0333(15) Uani 1 1 d . .
O8 O -0.0104(5) 0.2205(5) 0.4316(4) 0.0328(16) Uani 1 1 d . .
O3 O -0.3700(5) -0.3681(5) 0.7749(4) 0.0379(17) Uani 1 1 d . .
O1 O -0.2073(5) -0.2301(5) 1.0429(4) 0.0307(15) Uani 1 1 d . .
O12 O 0.5511(5) -0.3283(5) 0.4125(4) 0.0423(18) Uani 1 1 d . .
O15 O 0.7110(5) 0.2090(5) 1.1991(4) 0.0357(16) Uani 1 1 d . .
O5 O -0.0233(6) 0.3942(5) 0.6922(4) 0.0344(16) Uani 1 1 d . .
C63 C 0.0191(6) -0.0909(6) 0.9144(5) 0.0169(17) Uani 1 1 d . .
C60 C 0.3115(6) 0.0370(6) 1.0187(5) 0.0196(18) Uani 1 1 d . .
C56 C 0.4864(7) 0.1054(6) 0.9865(5) 0.0209(19) Uani 1 1 d . .
O9 O 0.4798(6) -0.2316(6) 0.3187(4) 0.0408(17) Uani 1 1 d . .
C78 C -0.2180(6) -0.1718(7) 0.7659(5) 0.0214(19) Uani 1 1 d . .
H78 H -0.2909 -0.2250 0.7456 0.026 Uiso 1 1 calc R U
C75 C -0.1574(6) -0.1688(6) 0.8272(5) 0.0174(17) Uani 1 1 d . .
C45 C 0.5508(6) 0.1135(7) 0.9307(5) 0.0206(18) Uani 1 1 d . .
C71 C -0.2074(6) -0.2335(6) 0.8678(5) 0.0193(18) Uani 1 1 d . .
C55 C 0.5371(7) 0.1576(7) 1.0645(5) 0.0227(19) Uani 1 1 d . .
C77 C -0.0034(6) -0.0223(6) 0.8190(5) 0.0177(17) Uani 1 1 d . .
H77 H 0.0707 0.0279 0.8360 0.021 Uiso 1 1 calc R U
C79 C -0.1741(7) -0.0998(7) 0.7350(5) 0.0221(19) Uani 1 1 d . .
H79 H -0.2172 -0.1022 0.6948 0.027 Uiso 1 1 calc R U
C58 C 0.4738(7) 0.1479(7) 1.1173(5) 0.0224(19) Uani 1 1 d . .
H58 H 0.5078 0.1825 1.1695 0.027 Uiso 1 1 calc R U
C67 C -0.1470(7) -0.2211(6) 0.9313(5) 0.0194(18) Uani 1 1 d . .
C76 C -0.0464(6) -0.0946(6) 0.8527(4) 0.0153(17) Uani 1 1 d . .
C72 C -0.3247(7) -0.3134(7) 0.8406(6) 0.025(2) Uani 1 1 d . .
C41 C 0.5693(7) 0.0515(7) 0.8004(5) 0.0233(19) Uani 1 1 d . .
C39 C 0.4682(6) -0.0261(7) 0.6650(5) 0.0229(19) Uani 1 1 d . .
H39 H 0.4417 0.0249 0.6789 0.028 Uiso 1 1 calc R U
C62 C 0.1313(6) -0.0301(6) 0.9362(5) 0.0195(18) Uani 1 1 d . .
H62 H 0.1669 0.0101 0.9090 0.023 Uiso 1 1 calc R U
C64 C 0.1391(7) -0.0841(7) 1.0374(5) 0.0213(19) Uani 1 1 d . .
H64 H 0.1797 -0.0794 1.0801 0.026 Uiso 1 1 calc R U
C61 C 0.1922(6) -0.0268(7) 0.9963(5) 0.0207(18) Uani 1 1 d . .
O7 O 0.1103(6) 0.3869(5) 0.5150(4) 0.0387(17) Uani 1 1 d . .
C47 C 0.7127(7) 0.2410(7) 1.0365(5) 0.024(2) Uani 1 1 d . .
C44 C 0.5075(6) 0.0470(7) 0.8532(5) 0.0198(18) Uani 1 1 d . .
H44 H 0.4332 -0.0026 0.8367 0.024 Uiso 1 1 calc R U
C42 C 0.6786(7) 0.1301(7) 0.8258(5) 0.027(2) Uani 1 1 d . .
H42 H 0.7216 0.1368 0.7899 0.032 Uiso 1 1 calc R U
C66 C -0.0326(6) -0.1524(6) 0.9552(5) 0.0180(18) Uani 1 1 d . .
C57 C 0.3731(7) 0.0448(7) 0.9659(5) 0.0224(19) Uani 1 1 d . .
H57 H 0.3381 0.0081 0.9138 0.027 Uiso 1 1 calc R U
C65 C 0.0303(7) -0.1465(7) 1.0173(5) 0.0221(19) Uani 1 1 d . .
H65 H -0.0036 -0.1863 1.0452 0.026 Uiso 1 1 calc R U
C31 C 0.4689(7) -0.2385(7) 0.4902(5) 0.029(2) Uani 1 1 d . .
C48 C 0.8307(7) 0.3164(7) 1.0625(5) 0.025(2) Uani 1 1 d . .
O11 O 0.4793(7) -0.3890(6) 0.4980(5) 0.055(2) Uani 1 1 d . .
C51 C 0.6522(7) 0.2224(7) 1.0869(5) 0.0226(19) Uani 1 1 d . .
C27 C 0.4265(7) -0.2188(7) 0.4358(5) 0.030(2) Uani 1 1 d . .
C38 C 0.4435(6) -0.0965(7) 0.5891(5) 0.0227(19) Uani 1 1 d . .
C32 C 0.4999(9) -0.3273(9) 0.4697(6) 0.043(3) Uani 1 1 d . .
C35 C 0.4823(7) -0.1737(7) 0.5691(5) 0.025(2) Uani 1 1 d . .
C43 C 0.7232(7) 0.1957(7) 0.8997(5) 0.024(2) Uani 1 1 d . .
H43 H 0.7963 0.2487 0.9144 0.029 Uiso 1 1 calc R U
C8 C -0.0350(7) 0.3310(7) 0.6304(5) 0.024(2) Uani 1 1 d . .
C80 C -0.0650(6) -0.0220(6) 0.7626(5) 0.0186(18) Uani 1 1 d . .
C37 C 0.5666(7) -0.1067(7) 0.6999(5) 0.027(2) Uani 1 1 d . .
H37 H 0.6093 -0.1094 0.7376 0.033 Uiso 1 1 calc R U
C52 C 0.7008(7) 0.2649(7) 1.1707(5) 0.027(2) Uani 1 1 d . .
C68 C -0.1947(7) -0.2759(7) 0.9815(5) 0.026(2) Uani 1 1 d . .
C46 C 0.6631(7) 0.1868(7) 0.9554(5) 0.0227(19) Uani 1 1 d . .
C59 C 0.3640(7) 0.0897(7) 1.0959(5) 0.024(2) Uani 1 1 d . .
H59 H 0.3230 0.0849 1.1331 0.029 Uiso 1 1 calc R U
C36 C 0.5411(7) -0.1784(7) 0.6265(5) 0.028(2) Uani 1 1 d . .
H36 H 0.5635 -0.2324 0.6143 0.033 Uiso 1 1 calc R U
C40 C 0.5307(6) -0.0294(7) 0.7205(5) 0.0221(19) Uani 1 1 d . .
C28 C 0.4227(8) -0.2737(8) 0.3536(5) 0.031(2) Uani 1 1 d . .
C73 C -0.4862(8) -0.3962(8) 0.8745(7) 0.042(3) Uani 1 1 d . .
H73A H -0.4949 -0.4686 0.8442 0.051 Uiso 1 1 calc R U
H73B H -0.5278 -0.3790 0.8436 0.051 Uiso 1 1 calc R U
C12 C 0.0566(7) 0.2932(8) 0.4987(5) 0.027(2) Uani 1 1 d . .
C49 C 0.9878(7) 0.3847(7) 1.1551(6) 0.034(2) Uani 1 1 d . .
H49A H 0.9966 0.4584 1.1744 0.040 Uiso 1 1 calc R U
H49B H 1.0331 0.3771 1.1181 0.040 Uiso 1 1 calc R U
C50 C 1.0202(8) 0.3624(8) 1.2190(6) 0.038(2) Uani 1 1 d . .
H50A H 0.9754 0.3710 1.2555 0.056 Uiso 1 1 calc R U
H50B H 1.0959 0.4125 1.2439 0.056 Uiso 1 1 calc R U
H50C H 1.0106 0.2891 1.1992 0.056 Uiso 1 1 calc R U
C10 C -0.1846(9) 0.3761(9) 0.5003(6) 0.044(3) Uani 1 1 d . .
H10A H -0.1296 0.3914 0.4711 0.066 Uiso 1 1 calc R U
H10B H -0.2182 0.4227 0.5057 0.066 Uiso 1 1 calc R U
H10C H -0.2394 0.3013 0.4741 0.066 Uiso 1 1 calc R U
C53 C 0.7639(8) 0.4125(9) 1.2889(6) 0.041(3) Uani 1 1 d . .
H53A H 0.7991 0.4914 1.3087 0.049 Uiso 1 1 calc R U
H53B H 0.8187 0.3912 1.2999 0.049 Uiso 1 1 calc R U
C33 C 0.5831(10) -0.4129(10) 0.3847(7) 0.054(3) Uani 1 1 d . .
H33A H 0.5196 -0.4843 0.3656 0.065 Uiso 1 1 calc R U
H33B H 0.6341 -0.4065 0.4252 0.065 Uiso 1 1 calc R U
C34 C 0.6349(10) -0.3964(10) 0.3231(7) 0.055(3) Uani 1 1 d . .
H34A H 0.5822 -0.4060 0.2829 0.082 Uiso 1 1 calc R U
H34B H 0.6622 -0.4483 0.3029 0.082 Uiso 1 1 calc R U
H34C H 0.6947 -0.3238 0.3427 0.082 Uiso 1 1 calc R U
C9 C -0.1334(8) 0.3956(8) 0.5771(6) 0.036(2) Uani 1 1 d . .
H9A H -0.0736 0.4692 0.6024 0.044 Uiso 1 1 calc R U
H9B H -0.1869 0.3870 0.6088 0.044 Uiso 1 1 calc R U
C69 C -0.2513(10) -0.4350(8) 0.9989(7) 0.048(3) Uani 1 1 d . .
H69A H -0.2902 -0.5128 0.9670 0.058 Uiso 1 1 calc R U
H69B H -0.3016 -0.4136 1.0258 0.058 Uiso 1 1 calc R U
C54 C 0.6741(10) 0.3759(10) 1.3290(7) 0.051(3) Uani 1 1 d . .
H54A H 0.6124 0.3814 1.3093 0.077 Uiso 1 1 calc R U
H54B H 0.6999 0.4212 1.3834 0.077 Uiso 1 1 calc R U
H54C H 0.6523 0.3015 1.3202 0.077 Uiso 1 1 calc R U
C14 C -0.1301(10) 0.1772(10) 0.3210(7) 0.059(3) Uani 1 1 d . .
H14A H -0.1294 0.1089 0.2943 0.088 Uiso 1 1 calc R U
H14B H -0.1442 0.2031 0.2842 0.088 Uiso 1 1 calc R U
H14C H -0.1865 0.1673 0.3495 0.088 Uiso 1 1 calc R U
C70 C -0.1545(11) -0.4097(12) 1.0570(8) 0.066(4) Uani 1 1 d . .
H70A H -0.1032 -0.4279 1.0303 0.099 Uiso 1 1 calc R U
H70B H -0.1799 -0.4519 1.0866 0.099 Uiso 1 1 calc R U
H70C H -0.1193 -0.3335 1.0908 0.099 Uiso 1 1 calc R U
C13 C -0.0249(9) 0.2558(9) 0.3733(6) 0.047(3) Uani 1 1 d . .
H13A H 0.0333 0.2616 0.3456 0.056 Uiso 1 1 calc R U
H13B H -0.0223 0.3269 0.3966 0.056 Uiso 1 1 calc R U

loop_
_atom_site_aniso_label
_atom_site_aniso_U_11
_atom_site_aniso_U_22
_atom_site_aniso_U_33
_atom_site_aniso_U_23
_atom_site_aniso_U_13
_atom_site_aniso_U_12
C81 0.051(11) 0.085(14) 0.32(4) 0.001(19) -0.024(16) 0.031(10)
C5 0.012(4) 0.021(4) 0.023(5) 0.009(4) -0.001(3) 0.007(3)
C25 0.019(4) 0.024(5) 0.021(5) 0.005(4) 0.002(4) 0.011(4)
C21 0.016(4) 0.035(5) 0.020(5) 0.011(4) 0.006(4) 0.009(4)
C1 0.012(4) 0.019(4) 0.023(5) 0.010(4) -0.001(3) 0.005(3)
C15 0.011(4) 0.028(5) 0.018(4) 0.008(4) -0.004(3) 0.005(4)
C20 0.016(4) 0.031(5) 0.019(5) 0.009(4) 0.001(3) 0.012(4)
C7 0.016(4) 0.016(4) 0.022(5) 0.005(4) -0.002(4) 0.002(3)
C18 0.018(4) 0.014(4) 0.015(4) 0.001(3) -0.001(3) 0.002(3)
C2 0.022(5) 0.032(5) 0.022(5) 0.010(4) 0.005(4) 0.017(4)
C4 0.018(4) 0.020(4) 0.019(5) 0.008(4) 0.004(4) 0.009(4)
C17 0.023(5) 0.044(6) 0.021(5) 0.017(4) 0.009(4) 0.014(4)
C11 0.023(4) 0.021(4) 0.024(5) 0.012(4) 0.003(4) 0.011(4)
C24 0.021(4) 0.026(5) 0.016(4) 0.006(4) 0.002(3) 0.012(4)
C19 0.022(4) 0.028(5) 0.017(4) 0.012(4) 0.002(4) 0.011(4)
C6 0.019(4) 0.019(4) 0.017(4) 0.006(4) 0.000(3) 0.009(4)
C23 0.024(5) 0.031(5) 0.020(5) 0.002(4) 0.005(4) 0.008(4)
C16 0.027(5) 0.028(5) 0.021(5) 0.013(4) 0.001(4) 0.010(4)
C22 0.024(5) 0.041(6) 0.019(5) 0.012(4) 0.002(4) 0.012(4)
C3 0.024(5) 0.027(5) 0.024(5) 0.008(4) 0.003(4) 0.016(4)
C26 0.017(4) 0.026(5) 0.023(5) 0.004(4) 0.002(4) 0.007(4)
C29 0.047(6) 0.029(5) 0.034(6) 0.000(5) 0.010(5) 0.016(5)
C30 0.048(7) 0.037(6) 0.031(6) 0.005(5) 0.005(5) 0.012(5)
C74 0.033(6) 0.049(7) 0.076(9) 0.041(7) 0.021(6) 0.017(5)
O17 0.104(10) 0.102(9) 0.095(10) 0.040(8) -0.003(7) 0.036(8)
C82 0.122(16) 0.069(11) 0.111(15) 0.033(10) 0.017(12) 0.051(11)
Cl2 0.058(2) 0.059(2) 0.100(3) 0.020(2) 0.0205(19) 0.0256(17)
Cl1 0.090(3) 0.062(2) 0.072(2) 0.0239(19) 0.028(2) 0.035(2)
Cl3 0.069(3) 0.101(3) 0.066(3) 0.023(2) -0.008(2) -0.002(2)
O14 0.015(3) 0.026(3) 0.029(4) 0.006(3) -0.004(3) 0.004(3)
O6 0.030(3) 0.029(3) 0.031(4) 0.015(3) 0.005(3) 0.019(3)
O13 0.028(4) 0.032(4) 0.044(4) 0.017(3) -0.003(3) 0.001(3)
O2 0.042(4) 0.019(3) 0.039(4) 0.017(3) 0.012(3) 0.011(3)
O16 0.025(3) 0.031(4) 0.026(3) 0.005(3) 0.000(3) 0.012(3)
O4 0.018(3) 0.028(3) 0.040(4) 0.018(3) 0.003(3) 0.002(3)
O10 0.033(4) 0.031(4) 0.029(4) 0.004(3) 0.008(3) 0.015(3)
O8 0.043(4) 0.033(4) 0.026(4) 0.015(3) 0.001(3) 0.019(3)
O3 0.034(4) 0.024(3) 0.037(4) 0.008(3) -0.003(3) 0.002(3)
O1 0.031(4) 0.029(3) 0.031(4) 0.015(3) 0.012(3) 0.010(3)
O12 0.031(4) 0.035(4) 0.049(5) 0.001(3) 0.004(3) 0.019(3)
O15 0.032(4) 0.035(4) 0.034(4) 0.016(3) -0.007(3) 0.010(3)
O5 0.049(4) 0.028(4) 0.029(4) 0.008(3) 0.005(3) 0.024(3)
C63 0.018(4) 0.018(4) 0.019(4) 0.009(4) 0.006(3) 0.012(4)
C60 0.017(4) 0.017(4) 0.025(5) 0.010(4) 0.001(4) 0.008(4)
C56 0.019(4) 0.019(4) 0.024(5) 0.008(4) 0.000(4) 0.009(4)
O9 0.039(4) 0.038(4) 0.033(4) 0.003(3) 0.015(3) 0.016(3)
C78 0.014(4) 0.018(4) 0.025(5) 0.005(4) 0.000(4) 0.005(3)
C75 0.017(4) 0.020(4) 0.025(5) 0.010(4) 0.008(3) 0.017(4)
C45 0.017(4) 0.026(5) 0.026(5) 0.014(4) 0.003(4) 0.013(4)
C71 0.013(4) 0.012(4) 0.023(5) 0.003(3) 0.000(3) 0.001(3)
C55 0.023(5) 0.025(5) 0.024(5) 0.010(4) 0.001(4) 0.015(4)
C77 0.011(4) 0.020(4) 0.020(4) 0.006(4) 0.003(3) 0.007(3)
C79 0.019(4) 0.030(5) 0.020(5) 0.012(4) 0.004(4) 0.013(4)
C58 0.019(4) 0.027(5) 0.019(5) 0.008(4) -0.003(4) 0.010(4)
C67 0.022(4) 0.013(4) 0.024(5) 0.007(4) 0.009(4) 0.009(4)
C76 0.013(4) 0.012(4) 0.017(4) 0.003(3) 0.000(3) 0.006(3)
C72 0.019(5) 0.021(5) 0.039(6) 0.017(5) 0.005(4) 0.008(4)
C41 0.024(5) 0.029(5) 0.025(5) 0.014(4) 0.005(4) 0.017(4)
C39 0.016(4) 0.030(5) 0.025(5) 0.009(4) 0.006(4) 0.015(4)
C62 0.019(4) 0.016(4) 0.020(4) 0.007(4) 0.004(4) 0.005(4)
C64 0.024(5) 0.026(5) 0.016(4) 0.007(4) 0.000(4) 0.016(4)
C61 0.017(4) 0.024(5) 0.021(5) 0.007(4) 0.002(4) 0.012(4)
O7 0.041(4) 0.029(4) 0.047(4) 0.025(3) 0.012(3) 0.009(3)
C47 0.019(4) 0.018(4) 0.030(5) 0.007(4) -0.005(4) 0.008(4)
C44 0.015(4) 0.022(4) 0.022(5) 0.007(4) 0.000(4) 0.011(4)
C42 0.024(5) 0.035(5) 0.034(6) 0.022(5) 0.014(4) 0.018(4)
C66 0.019(4) 0.011(4) 0.019(4) 0.002(3) 0.001(3) 0.006(3)
C57 0.021(5) 0.026(5) 0.019(5) 0.007(4) -0.001(4) 0.013(4)
C65 0.023(5) 0.022(4) 0.023(5) 0.013(4) 0.008(4) 0.009(4)
C31 0.028(5) 0.023(5) 0.026(5) -0.001(4) 0.002(4) 0.013(4)
C48 0.024(5) 0.020(5) 0.025(5) 0.006(4) -0.001(4) 0.010(4)
O11 0.080(6) 0.043(5) 0.048(5) 0.015(4) 0.014(4) 0.037(4)
C51 0.018(4) 0.021(4) 0.024(5) 0.008(4) -0.002(4) 0.008(4)
C27 0.027(5) 0.027(5) 0.029(5) 0.005(4) 0.011(4) 0.011(4)
C38 0.013(4) 0.029(5) 0.026(5) 0.009(4) 0.002(4) 0.012(4)
C32 0.042(6) 0.040(6) 0.035(6) 0.000(5) 0.006(5) 0.020(5)
C35 0.020(4) 0.027(5) 0.028(5) 0.008(4) 0.005(4) 0.013(4)
C43 0.015(4) 0.026(5) 0.031(5) 0.012(4) 0.002(4) 0.008(4)
C8 0.028(5) 0.021(5) 0.027(5) 0.013(4) 0.006(4) 0.011(4)
C80 0.019(4) 0.021(4) 0.019(4) 0.009(4) 0.006(3) 0.012(4)
C37 0.020(5) 0.037(5) 0.028(5) 0.013(4) 0.005(4) 0.016(4)
C52 0.013(4) 0.026(5) 0.030(5) 0.008(4) 0.003(4) 0.001(4)
C68 0.022(5) 0.023(5) 0.030(6) 0.010(4) 0.002(4) 0.008(4)
C46 0.019(4) 0.023(4) 0.029(5) 0.013(4) 0.001(4) 0.012(4)
C59 0.026(5) 0.032(5) 0.020(5) 0.011(4) 0.004(4) 0.017(4)
C36 0.020(5) 0.033(5) 0.040(6) 0.018(5) 0.007(4) 0.017(4)
C40 0.016(4) 0.027(5) 0.025(5) 0.011(4) 0.004(4) 0.011(4)
C28 0.028(5) 0.033(5) 0.026(5) 0.002(4) 0.009(4) 0.016(5)
C73 0.020(5) 0.037(6) 0.068(8) 0.030(6) 0.005(5) 0.005(4)
C12 0.026(5) 0.034(6) 0.028(5) 0.018(4) 0.008(4) 0.016(4)
C49 0.016(5) 0.023(5) 0.037(6) 0.000(4) -0.006(4) -0.001(4)
C50 0.029(5) 0.031(5) 0.035(6) 0.001(4) -0.009(4) 0.010(4)
C10 0.048(6) 0.037(6) 0.056(7) 0.022(5) 0.000(5) 0.027(5)
C53 0.033(6) 0.039(6) 0.030(6) 0.001(5) -0.004(4) 0.010(5)
C33 0.053(7) 0.050(7) 0.053(8) 0.003(6) 0.013(6) 0.034(6)
C34 0.051(7) 0.048(7) 0.056(8) 0.003(6) 0.003(6) 0.032(6)
C9 0.044(6) 0.027(5) 0.047(6) 0.016(5) 0.007(5) 0.025(5)
C69 0.068(8) 0.028(6) 0.049(7) 0.024(5) 0.021(6) 0.016(5)
C54 0.051(7) 0.053(7) 0.040(7) 0.015(6) 0.008(5) 0.020(6)
C14 0.070(9) 0.057(8) 0.046(7) 0.019(6) -0.017(6) 0.031(7)
C70 0.081(10) 0.087(10) 0.087(10) 0.067(9) 0.044(8) 0.060(9)
C13 0.053(7) 0.049(7) 0.044(7) 0.029(6) 0.006(5) 0.021(6)

loop_
_atom_type_symbol
_atom_type_description
_atom_type_scat_dispersion_real
_atom_type_scat_dispersion_imag
_atom_type_scat_source
C C 0.0033 0.0016 'International Tables Vol C Tables 4.2.6.8 and 6.1.1.4'
H H 0.0000 0.0000 'International Tables Vol C Tables 4.2.6.8 and 6.1.1.4'
O O 0.0106 0.0060 'International Tables Vol C Tables 4.2.6.8 and 6.1.1.4'
Cl Cl 0.1484 0.1585 'International Tables Vol C Tables 4.2.6.8 and 6.1.1.4'

loop_
_geom_angle_atom_site_label_1
_geom_angle_atom_site_label_2
_geom_angle_atom_site_label_3
_geom_angle
Cl3 C81 Cl1 118.6(14)
Cl3 C81 Cl2 114.9(16)
Cl1 C81 Cl2 112.9(11)
Cl3 C81 H81 102.4
Cl1 C81 H81 102.4
Cl2 C81 H81 102.4
C6 C5 C4 118.6(8)
C6 C5 C18 120.2(7)
C4 C5 C18 121.2(7)
C24 C25 C26 118.4(8)
C24 C25 C38 122.8(8)
C26 C25 C38 118.8(8)
C24 C21 C22 118.5(8)
C24 C21 C20 122.0(8)
C22 C21 C20 119.4(8)
C4 C1 C2 119.2(8)
C4 C1 C80 122.5(7)
C2 C1 C80 117.9(8)
C16 C15 C18 119.2(8)
C16 C15 C11 121.6(8)
C18 C15 C11 119.2(8)
C19 C20 C17 117.7(8)
C19 C20 C21 121.8(8)
C17 C20 C21 120.4(8)
C11 C7 C6 120.8(8)
C11 C7 C8 119.7(8)
C6 C7 C8 119.5(8)
C19 C18 C15 118.5(8)
C19 C18 C5 122.6(7)
C15 C18 C5 118.9(8)
C3 C2 C1 120.3(8)
C3 C2 H2 119.8
C1 C2 H2 119.8
C1 C4 C5 121.3(8)
C1 C4 H4 119.3
C5 C4 H4 119.3
C16 C17 C20 121.9(8)
C16 C17 H17 119.1
C20 C17 H17 119.1
C7 C11 C15 121.3(8)
C7 C11 C12 121.8(8)
C15 C11 C12 116.8(8)
C21 C24 C25 122.1(8)
C21 C24 H24 118.9
C25 C24 H24 118.9
C20 C19 C18 122.1(8)
C20 C19 H19 119.0
C18 C19 H19 119.0
C3 C6 C5 118.7(8)
C3 C6 C7 122.6(8)
C5 C6 C7 118.4(8)
C22 C23 C26 121.6(8)
C22 C23 H23 119.2
C26 C23 H23 119.2
C17 C16 C15 120.6(8)
C17 C16 H16 119.7
C15 C16 H16 119.7
C23 C22 C21 120.5(8)
C23 C22 H22 119.7
C21 C22 H22 119.7
C2 C3 C6 121.6(8)
C2 C3 H3 119.2
C6 C3 H3 119.2
C23 C26 C25 118.7(8)
C23 C26 C27 122.2(8)
C25 C26 C27 119.1(8)
O10 C29 C30 110.5(8)
O10 C29 H29A 109.6
C30 C29 H29A 109.6
O10 C29 H29B 109.6
C30 C29 H29B 109.6
H29A C29 H29B 108.1
C29 C30 H30A 109.5
C29 C30 H30B 109.5
H30A C30 H30B 109.5
C29 C30 H30C 109.5
H30A C30 H30C 109.5
H30B C30 H30C 109.5
C73 C74 H74A 109.5
C73 C74 H74B 109.5
H74A C74 H74B 109.5
C73 C74 H74C 109.5
H74A C74 H74C 109.5
H74B C74 H74C 109.5
C82 O17 H17A 109.5
O17 C82 H82A 109.5
O17 C82 H82B 109.5
H82A C82 H82B 109.5
O17 C82 H82C 109.5
H82A C82 H82C 109.5
H82B C82 H82C 109.5
C48 O14 C49 116.3(7)
C8 O6 C9 115.2(7)
C68 O2 C69 115.4(8)
C52 O16 C53 115.1(8)
C72 O4 C73 115.5(8)
C28 O10 C29 117.2(8)
C12 O8 C13 119.0(8)
C32 O12 C33 115.6(9)
C62 C63 C66 117.9(7)
C62 C63 C76 123.2(7)
C66 C63 C76 118.9(7)
C57 C60 C59 118.6(8)
C57 C60 C61 121.8(8)
C59 C60 C61 119.6(8)
C57 C56 C55 117.9(8)
C57 C56 C45 122.1(8)
C55 C56 C45 120.0(7)
C79 C78 C75 121.5(8)
C79 C78 H78 119.3
C75 C78 H78 119.3
C78 C75 C76 118.4(7)
C78 C75 C71 121.7(7)
C76 C75 C71 119.8(7)
C44 C45 C46 118.7(8)
C44 C45 C56 122.0(7)
C46 C45 C56 119.2(8)
C67 C71 C75 119.7(7)
C67 C71 C72 120.3(7)
C75 C71 C72 120.0(7)
C58 C55 C56 119.1(8)
C58 C55 C51 122.1(8)
C56 C55 C51 118.8(8)
C80 C77 C76 122.3(7)
C80 C77 H77 118.8
C76 C77 H77 118.8
C78 C79 C80 120.5(8)
C78 C79 H79 119.8
C80 C79 H79 119.8
C59 C58 C55 121.8(8)
C59 C58 H58 119.1
C55 C58 H58 119.1
C71 C67 C66 121.7(7)
C71 C67 C68 123.1(7)
C66 C67 C68 115.2(7)
C77 C76 C75 118.4(7)
C77 C76 C63 121.6(7)
C75 C76 C63 120.0(7)
O3 C72 O4 123.3(8)
O3 C72 C71 124.2(8)
O4 C72 C71 112.5(8)
C44 C41 C42 117.8(8)
C44 C41 C40 123.2(8)
C42 C41 C40 118.6(8)
C40 C39 C38 121.2(8)
C40 C39 H39 119.4
C38 C39 H39 119.4
C61 C62 C63 122.1(8)
C61 C62 H62 118.9
C63 C62 H62 118.9
C65 C64 C61 121.3(8)
C65 C64 H64 119.4
C61 C64 H64 119.4
C62 C61 C64 118.8(8)
C62 C61 C60 121.9(8)
C64 C61 C60 119.2(7)
C51 C47 C46 120.2(8)
C51 C47 C48 120.8(8)
C46 C47 C48 119.1(8)
C41 C44 C45 122.2(8)
C41 C44 H44 118.9
C45 C44 H44 118.9
C43 C42 C41 121.8(8)
C43 C42 H42 119.1
C41 C42 H42 119.1
C65 C66 C63 119.3(7)
C65 C66 C67 121.3(7)
C63 C66 C67 119.4(7)
C60 C57 C56 122.4(8)
C60 C57 H57 118.8
C56 C57 H57 118.8
C64 C65 C66 120.5(8)
C64 C65 H65 119.7
C66 C65 H65 119.7
C27 C31 C35 119.3(8)
C27 C31 C32 121.5(9)
C35 C31 C32 119.2(9)
O13 C48 O14 123.7(8)
O13 C48 C47 125.0(8)
O14 C48 C47 111.3(7)
C47 C51 C55 122.2(8)
C47 C51 C52 122.8(7)
C55 C51 C52 114.9(7)
C31 C27 C26 122.4(8)
C31 C27 C28 122.1(8)
C26 C27 C28 115.5(8)
C39 C38 C35 118.9(8)
C39 C38 C25 121.4(8)
C35 C38 C25 119.6(8)
O11 C32 O12 125.4(10)
O11 C32 C31 125.1(10)
O12 C32 C31 109.4(10)
C36 C35 C38 118.7(8)
C36 C35 C31 121.3(8)
C38 C35 C31 119.7(8)
C42 C43 C46 121.1(8)
C42 C43 H43 119.4
C46 C43 H43 119.4
O5 C8 O6 124.8(8)
O5 C8 C7 125.1(8)
O6 C8 C7 110.1(7)
C77 C80 C79 118.7(8)
C77 C80 C1 124.1(7)
C79 C80 C1 117.1(7)
C36 C37 C40 121.0(8)
C36 C37 H37 119.5
C40 C37 H37 119.5
O15 C52 O16 126.2(9)
O15 C52 C51 122.7(8)
O16 C52 C51 110.9(8)
O1 C68 O2 125.3(8)
O1 C68 C67 123.2(8)
O2 C68 C67 111.4(8)
C43 C46 C45 118.0(8)
C43 C46 C47 122.9(8)
C45 C46 C47 118.9(8)
C58 C59 C60 120.3(8)
C58 C59 H59 119.9
C60 C59 H59 119.9
C37 C36 C35 121.0(8)
C37 C36 H36 119.5
C35 C36 H36 119.5
C39 C40 C37 119.0(8)
C39 C40 C41 123.0(8)
C37 C40 C41 117.8(7)
O9 C28 O10 123.3(9)
O9 C28 C27 124.6(9)
O10 C28 C27 111.8(8)
O4 C73 C74 107.9(9)
O4 C73 H73A 110.1
C74 C73 H73A 110.1
O4 C73 H73B 110.1
C74 C73 H73B 110.1
H73A C73 H73B 108.4
O7 C12 O8 125.5(8)
O7 C12 C11 124.8(8)
O8 C12 C11 109.7(8)
O14 C49 C50 107.1(8)
O14 C49 H49A 110.3
C50 C49 H49A 110.3
O14 C49 H49B 110.3
C50 C49 H49B 110.3
H49A C49 H49B 108.5
C49 C50 H50A 109.5
C49 C50 H50B 109.5
H50A C50 H50B 109.5
C49 C50 H50C 109.5
H50A C50 H50C 109.5
H50B C50 H50C 109.5
C9 C10 H10A 109.5
C9 C10 H10B 109.5
H10A C10 H10B 109.5
C9 C10 H10C 109.5
H10A C10 H10C 109.5
H10B C10 H10C 109.5
O16 C53 C54 111.7(8)
O16 C53 H53A 109.3
C54 C53 H53A 109.3
O16 C53 H53B 109.3
C54 C53 H53B 109.3
H53A C53 H53B 107.9
O12 C33 C34 104.3(10)
O12 C33 H33A 110.9
C34 C33 H33A 110.9
O12 C33 H33B 110.9
C34 C33 H33B 110.9
H33A C33 H33B 108.9
C33 C34 H34A 109.5
C33 C34 H34B 109.5
H34A C34 H34B 109.5
C33 C34 H34C 109.5
H34A C34 H34C 109.5
H34B C34 H34C 109.5
O6 C9 C10 107.9(8)
O6 C9 H9A 110.1
C10 C9 H9A 110.1
O6 C9 H9B 110.1
C10 C9 H9B 110.1
H9A C9 H9B 108.4
O2 C69 C70 110.5(9)
O2 C69 H69A 109.6
C70 C69 H69A 109.6
O2 C69 H69B 109.6
C70 C69 H69B 109.6
H69A C69 H69B 108.1
C53 C54 H54A 109.5
C53 C54 H54B 109.5
H54A C54 H54B 109.5
C53 C54 H54C 109.5
H54A C54 H54C 109.5
H54B C54 H54C 109.5
C13 C14 H14A 109.5
C13 C14 H14B 109.5
H14A C14 H14B 109.5
C13 C14 H14C 109.5
H14A C14 H14C 109.5
H14B C14 H14C 109.5
C69 C70 H70A 109.5
C69 C70 H70B 109.5
H70A C70 H70B 109.5
C69 C70 H70C 109.5
H70A C70 H70C 109.5
H70B C70 H70C 109.5
O8 C13 C14 108.4(9)
O8 C13 H13A 110.0
C14 C13 H13A 110.0
O8 C13 H13B 110.0
C14 C13 H13B 110.0
H13A C13 H13B 108.4

loop_
_geom_bond_atom_site_label_1
_geom_bond_atom_site_label_2
_geom_bond_distance
C81 Cl3 1.66(2)
C81 Cl1 1.695(19)
C81 Cl2 1.75(2)
C81 H81 1.0000
C5 C6 1.409(12)
C5 C4 1.428(12)
C5 C18 1.463(12)
C25 C24 1.404(12)
C25 C26 1.422(12)
C25 C38 1.458(12)
C21 C24 1.386(12)
C21 C22 1.415(13)
C21 C20 1.476(12)
C1 C4 1.369(12)
C1 C2 1.412(12)
C1 C80 1.494(11)
C15 C16 1.410(13)
C15 C18 1.416(12)
C15 C11 1.445(12)
C20 C19 1.383(12)
C20 C17 1.417(13)
C7 C11 1.358(13)
C7 C6 1.459(12)
C7 C8 1.507(12)
C18 C19 1.405(12)
C2 C3 1.367(13)
C2 H2 0.9500
C4 H4 0.9500
C17 C16 1.351(13)
C17 H17 0.9500
C11 C12 1.506(12)
C24 H24 0.9500
C19 H19 0.9500
C6 C3 1.405(12)
C23 C22 1.357(13)
C23 C26 1.413(13)
C23 H23 0.9500
C16 H16 0.9500
C22 H22 0.9500
C3 H3 0.9500
C26 C27 1.438(13)
C29 O10 1.442(12)
C29 C30 1.513(16)
C29 H29A 0.9900
C29 H29B 0.9900
C30 H30A 0.9800
C30 H30B 0.9800
C30 H30C 0.9800
C74 C73 1.477(16)
C74 H74A 0.9800
C74 H74B 0.9800
C74 H74C 0.9800
O17 C82 1.42(2)
O17 H17A 0.8400
C82 H82A 0.9800
C82 H82B 0.9800
C82 H82C 0.9800
O14 C48 1.331(11)
O14 C49 1.454(10)
O6 C8 1.345(11)
O6 C9 1.472(11)
O13 C48 1.209(11)
O2 C68 1.338(11)
O2 C69 1.450(12)
O16 C52 1.322(11)
O16 C53 1.469(12)
O4 C72 1.321(11)
O4 C73 1.455(11)
O10 C28 1.347(12)
O8 C12 1.343(11)
O8 C13 1.456(12)
O3 C72 1.206(11)
O1 C68 1.211(11)
O12 C32 1.350(13)
O12 C33 1.462(13)
O15 C52 1.212(11)
O5 C8 1.189(11)
C63 C62 1.402(11)
C63 C66 1.430(12)
C63 C76 1.450(11)
C60 C57 1.378(12)
C60 C59 1.411(12)
C60 C61 1.490(12)
C56 C57 1.414(12)
C56 C55 1.420(12)
C56 C45 1.451(12)
O9 C28 1.202(12)
C78 C79 1.370(12)
C78 C75 1.411(12)
C78 H78 0.9500
C75 C76 1.419(11)
C75 C71 1.453(12)
C45 C44 1.406(12)
C45 C46 1.431(12)
C71 C67 1.376(12)
C71 C72 1.505(12)
C55 C58 1.398(13)
C55 C51 1.441(12)
C77 C80 1.370(12)
C77 C76 1.413(11)
C77 H77 0.9500
C79 C80 1.412(12)
C79 H79 0.9500
C58 C59 1.370(12)
C58 H58 0.9500
C67 C66 1.440(12)
C67 C68 1.506(12)
C41 C44 1.377(12)
C41 C42 1.416(13)
C41 C40 1.489(12)
C39 C40 1.391(12)
C39 C38 1.399(12)
C39 H39 0.9500
C62 C61 1.392(12)
C62 H62 0.9500
C64 C65 1.364(12)
C64 C61 1.402(12)
C64 H64 0.9500
O7 C12 1.202(11)
C47 C51 1.356(13)
C47 C46 1.466(12)
C47 C48 1.497(12)
C44 H44 0.9500
C42 C43 1.350(13)
C42 H42 0.9500
C66 C65 1.419(12)
C57 H57 0.9500
C65 H65 0.9500
C31 C27 1.372(14)
C31 C35 1.447(13)
C31 C32 1.507(14)
O11 C32 1.192(14)
C51 C52 1.527(13)
C27 C28 1.503(13)
C38 C35 1.426(12)
C35 C36 1.402(13)
C43 C46 1.414(13)
C43 H43 0.9500
C37 C36 1.366(13)
C37 C40 1.398(13)
C37 H37 0.9500
C59 H59 0.9500
C36 H36 0.9500
C73 H73A 0.9900
C73 H73B 0.9900
C49 C50 1.499(14)
C49 H49A 0.9900
C49 H49B 0.9900
C50 H50A 0.9800
C50 H50B 0.9800
C50 H50C 0.9800
C10 C9 1.499(15)
C10 H10A 0.9800
C10 H10B 0.9800
C10 H10C 0.9800
C53 C54 1.525(16)
C53 H53A 0.9900
C53 H53B 0.9900
C33 C34 1.474(18)
C33 H33A 0.9900
C33 H33B 0.9900
C34 H34A 0.9800
C34 H34B 0.9800
C34 H34C 0.9800
C9 H9A 0.9900
C9 H9B 0.9900
C69 C70 1.547(18)
C69 H69A 0.9900
C69 H69B 0.9900
C54 H54A 0.9800
C54 H54B 0.9800
C54 H54C 0.9800
C14 C13 1.473(16)
C14 H14A 0.9800
C14 H14B 0.9800
C14 H14C 0.9800
C70 H70A 0.9800
C70 H70B 0.9800
C70 H70C 0.9800
C13 H13A 0.9900
C13 H13B 0.9900
